data_4328627
loop_
_publ_author_name
'Pampa M. Guha'
'Hoa Phan'
'Jared S. Kinyon'
'Wendy S. Brotherton'
'Kesavapillai Sreenath'
'J. Tyler Simmons'
'Zhenxing Wang'
'Ronald J. Clark'
'Naresh S. Dalal'
'Michael Shatruk'
'Lei Zhu'

_publ_section_title
;
 Structurally Diverse Copper(II) Complexes of Polyaza Ligands Containing
 1,2,3-Triazoles: Site Selectivity and Magnetic Properties
;
_journal_name_full 'Inorganic Chemistry'
_journal_page_first 3465
_journal_page_last 3477
_journal_paper_doi 10.1021/ic2021319
_journal_volume 51
_journal_year 2012
_chemical_formula_moiety 'C26 H22 Cl2 Cu N10 O8'
_chemical_formula_sum 'C26 H22 Cl2 Cu N10 O8'
_chemical_formula_weight 736.98
_chemical_name_systematic
; 
 ? 
;
_space_group_IT_number 14
_symmetry_cell_setting monoclinic
_symmetry_space_group_name_Hall '-P 2ybc'
_symmetry_space_group_name_H-M 'P 1 21/c 1'
_atom_sites_solution_hydrogens geom
_atom_sites_solution_primary direct
_atom_sites_solution_secondary difmap
_audit_creation_method SHELXL-97
_cell_angle_alpha 90.00
_cell_angle_beta 91.9420(10)
_cell_angle_gamma 90.00
_cell_formula_units_Z 2
_cell_length_a 7.7090(8)
_cell_length_b 15.0327(15)
_cell_length_c 12.5632(13)
_cell_measurement_reflns_used 6823
_cell_measurement_temperature 173(2)
_cell_measurement_theta_max 28.80
_cell_measurement_theta_min 2.64
_cell_volume 1455.1(3)
_computing_cell_refinement 'Bruker SAINT'
_computing_data_collection 'Bruker APEX2'
_computing_data_reduction 'Bruker SAINT'
_computing_molecular_graphics 'Bruker SHELXTL'
_computing_publication_material 'Bruker SHELXTL'
_computing_structure_refinement 'SHELXL-97 (Sheldrick, 1997)'
_computing_structure_solution 'SHELXS-97 (Sheldrick, 1990)'
_diffrn_ambient_temperature 173(2)
_diffrn_measured_fraction_theta_full 0.997
_diffrn_measured_fraction_theta_max 0.997
_diffrn_measurement_device_type 'Bruker APEX-II CCD'
_diffrn_measurement_method '\f and \w scans'
_diffrn_radiation_monochromator graphite
_diffrn_radiation_source 'fine-focus sealed tube'
_diffrn_radiation_type MoK\a
_diffrn_radiation_wavelength 0.71073
_diffrn_reflns_av_R_equivalents 0.0263
_diffrn_reflns_av_sigmaI/netI 0.0194
_diffrn_reflns_limit_h_max 9
_diffrn_reflns_limit_h_min -9
_diffrn_reflns_limit_k_max 19
_diffrn_reflns_limit_k_min -19
_diffrn_reflns_limit_l_max 16
_diffrn_reflns_limit_l_min -16
_diffrn_reflns_number 15949
_diffrn_reflns_theta_full 27.10
_diffrn_reflns_theta_max 27.10
_diffrn_reflns_theta_min 2.11
_diffrn_standards_number 0
_exptl_absorpt_coefficient_mu 1.004
_exptl_absorpt_correction_T_max 0.9240
_exptl_absorpt_correction_T_min 0.7265
_exptl_absorpt_correction_type empirical
_exptl_absorpt_process_details SADABS
_exptl_crystal_colour blue
_exptl_crystal_density_diffrn 1.682
_exptl_crystal_description hexagonal
_exptl_crystal_F_000 750
_exptl_crystal_size_max 0.34
_exptl_crystal_size_mid 0.09
_exptl_crystal_size_min 0.08
_refine_diff_density_max 0.387
_refine_diff_density_min -0.382
_refine_diff_density_rms 0.056
_refine_ls_extinction_method none
_refine_ls_goodness_of_fit_ref 1.048
_refine_ls_hydrogen_treatment constr
_refine_ls_matrix_type full
_refine_ls_number_parameters 214
_refine_ls_number_reflns 3189
_refine_ls_number_restraints 0
_refine_ls_restrained_S_all 1.048
_refine_ls_R_factor_all 0.0336
_refine_ls_R_factor_gt 0.0283
_refine_ls_shift/su_max 0.001
_refine_ls_shift/su_mean 0.000
_refine_ls_structure_factor_coef Fsqd
_refine_ls_weighting_details 'calc w=1/[\s^2^(Fo^2^)+(0.0357P)^2^+1.0955P] where P=(Fo^2^+2Fc^2^)/3'
_refine_ls_weighting_scheme calc
_refine_ls_wR_factor_gt 0.0734
_refine_ls_wR_factor_ref 0.0771
_reflns_number_gt 2807
_reflns_number_total 3189
_reflns_threshold_expression >2sigma(I)
_cod_data_source_file ic2021319_si_001_2.cif
_cod_data_source_block complex2
_cod_original_sg_symbol_Hall -P2ybc
_cod_database_code 4328627

loop_
_symmetry_equiv_pos_as_xyz
'x, y, z'
'-x, y+1/2, -z+1/2'
'-x, -y, -z'
'x, -y-1/2, z-1/2'

loop_
_atom_site_label
_atom_site_type_symbol
_atom_site_fract_x
_atom_site_fract_y
_atom_site_fract_z
_atom_site_U_iso_or_equiv
_atom_site_adp_type
_atom_site_occupancy
_atom_site_symmetry_multiplicity
_atom_site_calc_flag
_atom_site_refinement_flags
Cu1 Cu 0.0000 0.0000 1.0000 0.01707(9) Uani 1 2 d S
C1 C 0.2005(3) -0.11713(14) 0.49658(16) 0.0309(4) Uani 1 1 d .
H1 H 0.1875 -0.1795 0.5056 0.037 Uiso 1 1 calc R
C2 C 0.1321(3) -0.07904(15) 0.40426(15) 0.0303(4) Uani 1 1 d .
H2 H 0.0720 -0.1143 0.3522 0.036 Uiso 1 1 calc R
C3 C 0.1528(3) 0.01102(15) 0.38925(16) 0.0318(5) Uani 1 1 d .
H3 H 0.1097 0.0389 0.3259 0.038 Uiso 1 1 calc R
C4 C 0.2382(3) 0.06037(14) 0.46879(15) 0.0284(4) Uani 1 1 d .
H4 H 0.2545 0.1226 0.4610 0.034 Uiso 1 1 calc R
C5 C 0.2992(2) 0.01640(12) 0.56003(14) 0.0220(4) Uani 1 1 d .
C6 C 0.3875(2) 0.06799(13) 0.65026(14) 0.0236(4) Uani 1 1 d .
H6A H 0.5149 0.0641 0.6440 0.028 Uiso 1 1 calc R
H6B H 0.3540 0.1314 0.6448 0.028 Uiso 1 1 calc R
C7 C 0.4199(2) -0.03023(13) 0.81386(14) 0.0226(4) Uani 1 1 d .
H7 H 0.5253 -0.0601 0.7998 0.027 Uiso 1 1 calc R
C8 C 0.3154(2) -0.04183(12) 0.89915(13) 0.0192(3) Uani 1 1 d .
C9 C -0.1611(2) 0.14915(12) 0.86567(14) 0.0228(4) Uani 1 1 d .
H9 H -0.0571 0.1491 0.8273 0.027 Uiso 1 1 calc R
C10 C -0.2962(3) 0.20416(13) 0.83168(15) 0.0264(4) Uani 1 1 d .
H10 H -0.2853 0.2401 0.7701 0.032 Uiso 1 1 calc R
C11 C -0.4470(2) 0.20632(13) 0.88811(15) 0.0271(4) Uani 1 1 d .
H11 H -0.5413 0.2432 0.8656 0.032 Uiso 1 1 calc R
C12 C -0.4581(2) 0.15362(13) 0.97820(15) 0.0251(4) Uani 1 1 d .
H12 H -0.5596 0.1545 1.0191 0.030 Uiso 1 1 calc R
C13 C -0.3190(2) 0.09969(11) 1.00757(13) 0.0190(3) Uani 1 1 d .
N1 N 0.2840(2) -0.07141(11) 0.57407(13) 0.0275(3) Uani 1 1 d .
N2 N 0.33903(19) 0.03308(10) 0.75452(12) 0.0202(3) Uani 1 1 d .
N3 N 0.19122(19) 0.06019(10) 0.79710(11) 0.0207(3) Uani 1 1 d .
N4 N 0.17753(19) 0.01418(9) 0.88584(11) 0.0183(3) Uani 1 1 d .
N5 N -0.17230(18) 0.09573(9) 0.95136(11) 0.0179(3) Uani 1 1 d .
Cl1 Cl 0.13846(6) 0.18392(3) 1.14706(4) 0.02653(12) Uani 1 1 d .
O1 O 0.17242(17) 0.09140(9) 1.12164(11) 0.0276(3) Uani 1 1 d .
O2 O 0.1466(3) 0.23550(12) 1.05175(16) 0.0572(5) Uani 1 1 d .
O3 O -0.0293(3) 0.19114(14) 1.18812(19) 0.0716(7) Uani 1 1 d .
O4 O 0.2717(3) 0.21240(13) 1.22031(18) 0.0738(7) Uani 1 1 d .

loop_
_atom_site_aniso_label
_atom_site_aniso_U_11
_atom_site_aniso_U_22
_atom_site_aniso_U_33
_atom_site_aniso_U_23
_atom_site_aniso_U_13
_atom_site_aniso_U_12
Cu1 0.01529(15) 0.01886(16) 0.01719(15) 0.00100(11) 0.00261(11) 0.00324(11)
C1 0.0314(10) 0.0277(10) 0.0334(10) -0.0006(8) -0.0020(8) -0.0009(8)
C2 0.0239(10) 0.0434(12) 0.0238(9) -0.0043(8) 0.0019(8) 0.0017(8)
C3 0.0297(10) 0.0461(12) 0.0197(9) 0.0065(8) 0.0022(8) 0.0076(9)
C4 0.0309(10) 0.0291(10) 0.0256(9) 0.0069(8) 0.0082(8) 0.0060(8)
C5 0.0180(8) 0.0272(9) 0.0212(9) 0.0021(7) 0.0066(7) 0.0032(7)
C6 0.0219(9) 0.0266(9) 0.0225(9) 0.0040(7) 0.0060(7) -0.0008(7)
C7 0.0177(8) 0.0255(9) 0.0248(9) 0.0005(7) 0.0021(7) 0.0033(7)
C8 0.0152(8) 0.0210(8) 0.0212(8) -0.0012(7) 0.0003(6) 0.0009(7)
C9 0.0219(9) 0.0263(9) 0.0203(8) 0.0002(7) 0.0029(7) 0.0034(7)
C10 0.0303(10) 0.0262(9) 0.0227(9) 0.0044(7) 0.0010(8) 0.0045(8)
C11 0.0238(9) 0.0270(9) 0.0302(10) 0.0025(8) -0.0022(8) 0.0071(8)
C12 0.0184(8) 0.0291(10) 0.0279(9) 0.0021(7) 0.0029(7) 0.0049(7)
C13 0.0183(8) 0.0196(8) 0.0191(8) -0.0022(6) 0.0000(6) 0.0003(7)
N1 0.0271(8) 0.0272(8) 0.0279(8) 0.0048(7) -0.0014(7) 0.0010(7)
N2 0.0171(7) 0.0240(7) 0.0196(7) 0.0005(6) 0.0034(6) 0.0000(6)
N3 0.0185(7) 0.0238(7) 0.0199(7) 0.0010(6) 0.0029(6) 0.0018(6)
N4 0.0171(7) 0.0197(7) 0.0181(7) 0.0003(5) 0.0010(6) 0.0003(5)
N5 0.0173(7) 0.0181(7) 0.0181(7) -0.0021(5) 0.0004(5) 0.0017(6)
Cl1 0.0247(2) 0.0207(2) 0.0342(2) -0.00489(17) 0.00089(18) -0.00126(17)
O1 0.0277(7) 0.0210(7) 0.0338(7) -0.0042(5) -0.0041(6) 0.0015(5)
O2 0.0619(12) 0.0402(10) 0.0695(12) 0.0267(9) 0.0041(10) 0.0058(9)
O3 0.0506(11) 0.0589(12) 0.1083(18) -0.0230(12) 0.0464(12) 0.0042(10)
O4 0.0875(15) 0.0457(11) 0.0847(15) -0.0229(10) -0.0490(13) -0.0068(11)

loop_
_atom_type_symbol
_atom_type_description
_atom_type_scat_dispersion_real
_atom_type_scat_dispersion_imag
_atom_type_scat_source
C C 0.0033 0.0016 'International Tables Vol C Tables 4.2.6.8 and 6.1.1.4'
N N 0.0061 0.0033 'International Tables Vol C Tables 4.2.6.8 and 6.1.1.4'
O O 0.0106 0.0060 'International Tables Vol C Tables 4.2.6.8 and 6.1.1.4'
Cl Cl 0.1484 0.1585 'International Tables Vol C Tables 4.2.6.8 and 6.1.1.4'
Cu Cu 0.3201 1.2651 'International Tables Vol C Tables 4.2.6.8 and 6.1.1.4'
H H 0.0000 0.0000 'International Tables Vol C Tables 4.2.6.8 and 6.1.1.4'

loop_
_geom_angle_atom_site_label_1
_geom_angle_atom_site_label_2
_geom_angle_atom_site_label_3
_geom_angle
_geom_angle_site_symmetry_1
_geom_angle_site_symmetry_3
N4 Cu1 N4 180.0 . 3_557
N4 Cu1 N5 80.65(6) . 3_557
N4 Cu1 N5 99.35(6) 3_557 3_557
N4 Cu1 N5 99.35(6) . .
N4 Cu1 N5 80.65(6) 3_557 .
N5 Cu1 N5 180.000(1) 3_557 .
N4 Cu1 O1 88.99(5) . 3_557
N4 Cu1 O1 91.00(5) 3_557 3_557
N5 Cu1 O1 97.29(5) 3_557 3_557
N5 Cu1 O1 82.71(5) . 3_557
N4 Cu1 O1 91.01(5) . .
N4 Cu1 O1 89.00(5) 3_557 .
N5 Cu1 O1 82.71(5) 3_557 .
N5 Cu1 O1 97.29(5) . .
O1 Cu1 O1 180.0 3_557 .
N1 C1 C2 123.92(19) . .
N1 C1 H1 118.0 . .
C2 C1 H1 118.0 . .
C3 C2 C1 118.65(19) . .
C3 C2 H2 120.7 . .
C1 C2 H2 120.7 . .
C2 C3 C4 118.68(18) . .
C2 C3 H3 120.7 . .
C4 C3 H3 120.7 . .
C5 C4 C3 118.47(19) . .
C5 C4 H4 120.8 . .
C3 C4 H4 120.8 . .
N1 C5 C4 123.29(18) . .
N1 C5 C6 116.46(16) . .
C4 C5 C6 120.25(17) . .
N2 C6 C5 111.24(14) . .
N2 C6 H6A 109.4 . .
C5 C6 H6A 109.4 . .
N2 C6 H6B 109.4 . .
C5 C6 H6B 109.4 . .
H6A C6 H6B 108.0 . .
N2 C7 C8 104.39(15) . .
N2 C7 H7 127.8 . .
C8 C7 H7 127.8 . .
N4 C8 C7 107.56(15) . .
N4 C8 C13 117.45(15) . 3_557
C7 C8 C13 134.95(16) . 3_557
N5 C9 C10 122.27(16) . .
N5 C9 H9 118.9 . .
C10 C9 H9 118.9 . .
C11 C10 C9 119.48(17) . .
C11 C10 H10 120.3 . .
C9 C10 H10 120.3 . .
C10 C11 C12 118.79(17) . .
C10 C11 H11 120.6 . .
C12 C11 H11 120.6 . .
C13 C12 C11 118.90(17) . .
C13 C12 H12 120.5 . .
C11 C12 H12 120.5 . .
N5 C13 C12 122.66(16) . .
N5 C13 C8 113.50(15) . 3_557
C12 C13 C8 123.84(16) . 3_557
C5 N1 C1 116.94(17) . .
N3 N2 C7 112.19(14) . .
N3 N2 C6 119.51(14) . .
C7 N2 C6 128.13(15) . .
N4 N3 N2 105.77(14) . .
N3 N4 C8 110.09(14) . .
N3 N4 Cu1 136.75(12) . .
C8 N4 Cu1 113.02(11) . .
C9 N5 C13 117.84(15) . .
C9 N5 Cu1 126.97(12) . .
C13 N5 Cu1 114.95(11) . .
O3 Cl1 O4 113.00(15) . .
O3 Cl1 O2 109.33(13) . .
O4 Cl1 O2 109.12(13) . .
O3 Cl1 O1 109.13(10) . .
O4 Cl1 O1 107.40(10) . .
O2 Cl1 O1 108.77(10) . .
Cl1 O1 Cu1 125.69(8) . .

loop_
_geom_bond_atom_site_label_1
_geom_bond_atom_site_label_2
_geom_bond_distance
_geom_bond_site_symmetry_2
Cu1 N4 2.0269(14) .
Cu1 N4 2.0269(14) 3_557
Cu1 N5 2.0381(14) 3_557
Cu1 N5 2.0381(14) .
Cu1 O1 2.4191(13) 3_557
Cu1 O1 2.4191(13) .
C1 N1 1.339(3) .
C1 C2 1.382(3) .
C1 H1 0.9500 .
C2 C3 1.377(3) .
C2 H2 0.9500 .
C3 C4 1.392(3) .
C3 H3 0.9500 .
C4 C5 1.391(3) .
C4 H4 0.9500 .
C5 N1 1.337(2) .
C5 C6 1.516(3) .
C6 N2 1.471(2) .
C6 H6A 0.9900 .
C6 H6B 0.9900 .
C7 N2 1.349(2) .
C7 C8 1.373(2) .
C7 H7 0.9500 .
C8 N4 1.362(2) .
C8 C13 1.459(2) 3_557
C9 N5 1.348(2) .
C9 C10 1.386(3) .
C9 H9 0.9500 .
C10 C11 1.382(3) .
C10 H10 0.9500 .
C11 C12 1.387(3) .
C11 H11 0.9500 .
C12 C13 1.384(2) .
C12 H12 0.9500 .
C13 N5 1.355(2) .
C13 C8 1.459(2) 3_557
N2 N3 1.339(2) .
N3 N4 1.319(2) .
Cl1 O3 1.4127(18) .
Cl1 O4 1.4216(18) .
Cl1 O2 1.4296(18) .
Cl1 O1 1.4529(14) .

loop_
_geom_torsion_atom_site_label_1
_geom_torsion_atom_site_label_2
_geom_torsion_atom_site_label_3
_geom_torsion_atom_site_label_4
_geom_torsion
_geom_torsion_site_symmetry_1
_geom_torsion_site_symmetry_4
N1 C1 C2 C3 1.2(3) . .
C1 C2 C3 C4 -1.5(3) . .
C2 C3 C4 C5 0.1(3) . .
C3 C4 C5 N1 1.8(3) . .
C3 C4 C5 C6 -177.90(17) . .
N1 C5 C6 N2 -38.0(2) . .
C4 C5 C6 N2 141.69(17) . .
N2 C7 C8 N4 0.6(2) . .
N2 C7 C8 C13 178.38(19) . 3_557
N5 C9 C10 C11 1.3(3) . .
C9 C10 C11 C12 0.6(3) . .
C10 C11 C12 C13 -1.0(3) . .
C11 C12 C13 N5 -0.5(3) . .
C11 C12 C13 C8 179.67(17) . 3_557
C4 C5 N1 C1 -2.1(3) . .
C6 C5 N1 C1 177.58(17) . .
C2 C1 N1 C5 0.6(3) . .
C8 C7 N2 N3 -0.7(2) . .
C8 C7 N2 C6 -175.90(17) . .
C5 C6 N2 N3 -83.60(19) . .
C5 C6 N2 C7 91.3(2) . .
C7 N2 N3 N4 0.58(19) . .
C6 N2 N3 N4 176.22(15) . .
N2 N3 N4 C8 -0.19(18) . .
N2 N3 N4 Cu1 -175.27(13) . .
C7 C8 N4 N3 -0.3(2) . .
C13 C8 N4 N3 -178.50(14) 3_557 .
C7 C8 N4 Cu1 176.08(12) . .
C13 C8 N4 Cu1 -2.16(19) 3_557 .
N5 Cu1 N4 N3 173.60(17) 3_557 .
N5 Cu1 N4 N3 -6.40(17) . .
O1 Cu1 N4 N3 76.04(17) 3_557 .
O1 Cu1 N4 N3 -103.96(17) . .
N5 Cu1 N4 C8 -1.38(12) 3_557 .
N5 Cu1 N4 C8 178.62(12) . .
O1 Cu1 N4 C8 -98.94(12) 3_557 .
O1 Cu1 N4 C8 81.06(12) . .
C10 C9 N5 C13 -2.7(3) . .
C10 C9 N5 Cu1 171.41(14) . .
C12 C13 N5 C9 2.3(3) . .
C8 C13 N5 C9 -177.83(15) 3_557 .
C12 C13 N5 Cu1 -172.53(14) . .
C8 C13 N5 Cu1 7.34(18) 3_557 .
N4 Cu1 N5 C9 0.75(15) . .
N4 Cu1 N5 C9 -179.25(15) 3_557 .
O1 Cu1 N5 C9 -87.01(15) 3_557 .
O1 Cu1 N5 C9 92.99(15) . .
N4 Cu1 N5 C13 175.03(12) . .
N4 Cu1 N5 C13 -4.96(12) 3_557 .
O1 Cu1 N5 C13 87.27(12) 3_557 .
O1 Cu1 N5 C13 -92.73(12) . .
O3 Cl1 O1 Cu1 57.95(15) . .
O4 Cl1 O1 Cu1 -179.22(13) . .
O2 Cl1 O1 Cu1 -61.25(13) . .
N4 Cu1 O1 Cl1 102.49(10) . .
N4 Cu1 O1 Cl1 -77.51(10) 3_557 .
N5 Cu1 O1 Cl1 -177.07(11) 3_557 .
N5 Cu1 O1 Cl1 2.93(11) . .
